data_7131891
loop_
_publ_author_name
'Ayson, Patricia Rose H.'
'Brown, Seth N.'

_publ_section_title
;
 Slip to &#x3c0; Ru: structural distortions due to metal-iminoxolene
 &#x3c0; bonding.
;
_journal_issue 63
_journal_name_full 'Chemical communications (Cambridge, England)'
_journal_page_first 9618
_journal_page_last 9621
_journal_paper_doi 10.1039/d3cc02943c
_journal_volume 59
_journal_year 2023
_chemical_formula_moiety 'C52 H74 Cl2 N2 O2 Os'
_chemical_formula_sum 'C52 H74 Cl2 N2 O2 Os'
_chemical_formula_weight 1020.23
_chemical_name_common cis-alpha-(Diso)2OsCl2
_chemical_name_systematic
; 
 cis-alpha-Dichlorobis(N-(2,6-diisopropylphenyl)-4,6-di-tert-butyl-
1,2-benzoiminoxolene)osmium 
;
_space_group_crystal_system monoclinic
_space_group_IT_number 14
_space_group_name_Hall '-P 2ybc'
_space_group_name_H-M_alt 'P 1 21/c 1'
_atom_sites_solution_hydrogens difmap
_atom_sites_solution_primary heavy
_atom_sites_solution_secondary difmap
_audit_creation_method SHELXL-2013
_audit_update_record
;
2023-06-15 deposited with the CCDC.	2023-07-13 downloaded from the CCDC.
;
_cell_angle_alpha 90
_cell_angle_beta 92.0871(17)
_cell_angle_gamma 90
_cell_formula_units_Z 4
_cell_length_a 18.7953(9)
_cell_length_b 12.0376(5)
_cell_length_c 22.1480(10)
_cell_measurement_reflns_used 9459
_cell_measurement_temperature 120(2)
_cell_measurement_theta_max 45.76
_cell_measurement_theta_min 2.50
_cell_volume 5007.7(4)
_computing_cell_refinement 'Bruker SAINT'
_computing_data_collection 'Bruker APEX2'
_computing_data_reduction 'Bruker SAINT'
_computing_molecular_graphics 'Bruker SHELXTL'
_computing_publication_material 'Bruker SHELXTL'
_computing_structure_refinement 'SHELXL-2013 (Sheldrick, 2013)'
_computing_structure_solution 'SHELXS-97 (Sheldrick 2008)'
_diffrn_ambient_temperature 120(2)
_diffrn_detector_area_resol_mean 8.33
_diffrn_measured_fraction_theta_full 1.000
_diffrn_measured_fraction_theta_max 0.995
_diffrn_measurement_device_type 'Bruker APEX-II CCD'
_diffrn_measurement_method '\f and \w scans'
_diffrn_radiation_type MoK\a
_diffrn_radiation_wavelength 0.71073
_diffrn_reflns_av_R_equivalents 0.0409
_diffrn_reflns_av_unetI/netI 0.0198
_diffrn_reflns_Laue_measured_fraction_full 1.000
_diffrn_reflns_Laue_measured_fraction_max 0.995
_diffrn_reflns_limit_h_max 38
_diffrn_reflns_limit_h_min -38
_diffrn_reflns_limit_k_max 24
_diffrn_reflns_limit_k_min -24
_diffrn_reflns_limit_l_max 45
_diffrn_reflns_limit_l_min -45
_diffrn_reflns_number 514155
_diffrn_reflns_point_group_measured_fraction_full 1.000
_diffrn_reflns_point_group_measured_fraction_max 0.995
_diffrn_reflns_theta_full 25.242
_diffrn_reflns_theta_max 47.348
_diffrn_reflns_theta_min 2.009
_exptl_absorpt_coefficient_mu 2.692
_exptl_absorpt_correction_T_max 0.6271
_exptl_absorpt_correction_T_min 0.4767
_exptl_absorpt_correction_type numerical
_exptl_absorpt_process_details
;
Krause, L., Herbst-Irmer, R., Sheldrick G.M. & Stalke D.,
 J. Appl. Cryst. 48 (2015) 3-10.
;
_exptl_crystal_colour purple
_exptl_crystal_density_diffrn 1.353
_exptl_crystal_density_method 'not measured'
_exptl_crystal_description block
_exptl_crystal_F_000 2104
_exptl_crystal_recrystallization_method
;
Crystals were formed by vapor diffusion of acetonitrile into
a solution of the compound dissolved in benzene.
;
_exptl_crystal_size_max 0.288
_exptl_crystal_size_mid 0.283
_exptl_crystal_size_min 0.266
_exptl_transmission_factor_max 0.6271
_exptl_transmission_factor_min 0.4767
_refine_diff_density_max 2.359
_refine_diff_density_min -2.071
_refine_diff_density_rms 0.098
_refine_ls_extinction_method none
_refine_ls_goodness_of_fit_ref 1.198
_refine_ls_hydrogen_treatment refall
_refine_ls_matrix_type full
_refine_ls_number_parameters 828
_refine_ls_number_reflns 46238
_refine_ls_number_restraints 0
_refine_ls_restrained_S_all 1.198
_refine_ls_R_factor_all 0.0354
_refine_ls_R_factor_gt 0.0256
_refine_ls_shift/su_max 0.019
_refine_ls_shift/su_mean 0.000
_refine_ls_structure_factor_coef Fsqd
_refine_ls_weighting_details 'w=1/[\s^2^(Fo^2^)+(0.0129P)^2^+2.1269P] where P=(Fo^2^+2Fc^2^)/3'
_refine_ls_weighting_scheme calc
_refine_ls_wR_factor_gt 0.0483
_refine_ls_wR_factor_ref 0.0507
_reflns_Friedel_coverage 0.000
_reflns_number_gt 39851
_reflns_number_total 46238
_reflns_threshold_expression 'I > 2\s(I)'
_cod_data_source_file d3cc02943c2.cif
_cod_data_source_block diso2oscl2
_cod_depositor_comments 'Adding full bibliography for 7131884--7131891.cif.'
_cod_original_sg_symbol_H-M 'P 21/c'
_cod_database_code 7131891
_shelx_space_group_comment
; 
The symmetry employed for this shelxl refinement is uniquely defined 
by the following loop, which should always be used as a source of 
symmetry information in preference to the above space-group names. 
They are only intended as comments. 
;
_shelx_estimated_absorpt_t_min 0.511
_shelx_estimated_absorpt_t_max 0.535
_shelxl_version_number 2013-4

loop_
_space_group_symop_operation_xyz
'x, y, z'
'-x, y+1/2, -z+1/2'
'-x, -y, -z'
'x, -y-1/2, z-1/2'

loop_
_atom_site_label
_atom_site_type_symbol
_atom_site_fract_x
_atom_site_fract_y
_atom_site_fract_z
_atom_site_U_iso_or_equiv
_atom_site_adp_type
_atom_site_occupancy
_atom_site_site_symmetry_order
_atom_site_calc_flag
_atom_site_refinement_flags_posn
_atom_site_refinement_flags_adp
_atom_site_refinement_flags_occupancy
_atom_site_disorder_assembly
_atom_site_disorder_group
Os Os 0.74691(2) -0.07227(2) 0.46589(2) 0.01010(1) Uani 1 1 d . . . . .
Cl1 Cl 0.65757(2) -0.14936(2) 0.40442(2) 0.01677(3) Uani 1 1 d . . . . .
Cl2 Cl 0.82963(2) -0.19574(2) 0.42930(2) 0.01817(3) Uani 1 1 d . . . . .
O1 O 0.82123(4) 0.01877(5) 0.51028(3) 0.01682(10) Uani 1 1 d . . . . .
N1 N 0.76506(3) 0.04998(6) 0.40645(3) 0.01145(9) Uani 1 1 d . . . . .
N2 N 0.73019(3) -0.16873(5) 0.53791(3) 0.01087(9) Uani 1 1 d . . . . .
O2 O 0.67558(4) 0.01778(5) 0.51048(3) 0.01628(10) Uani 1 1 d . . . . .
C11 C 0.83585(4) 0.11541(6) 0.48711(4) 0.01237(10) Uani 1 1 d . . . . .
C12 C 0.80591(4) 0.13514(6) 0.42781(3) 0.01213(10) Uani 1 1 d . . . . .
C13 C 0.81861(5) 0.23635(7) 0.39762(4) 0.01555(12) Uani 1 1 d . . . . .
C14 C 0.85803(5) 0.31771(7) 0.42653(4) 0.01574(12) Uani 1 1 d . . . . .
C15 C 0.88688(5) 0.29597(7) 0.48592(4) 0.01606(12) Uani 1 1 d . . . . .
C16 C 0.87794(4) 0.19800(7) 0.51727(4) 0.01420(11) Uani 1 1 d . . . . .
C17 C 0.91146(5) 0.17653(8) 0.58028(4) 0.01822(14) Uani 1 1 d . . . . .
C18 C 0.86672(6) 0.43102(8) 0.39622(5) 0.02033(15) Uani 1 1 d . . . . .
C21 C 0.66252(4) -0.01587(6) 0.56502(3) 0.01195(10) Uani 1 1 d . . . . .
C22 C 0.69130(4) -0.12187(6) 0.58153(3) 0.01187(10) Uani 1 1 d . . . . .
C23 C 0.68005(5) -0.16751(7) 0.63915(4) 0.01555(12) Uani 1 1 d . . . . .
C24 C 0.64320(5) -0.10787(8) 0.68050(4) 0.01625(12) Uani 1 1 d . . . . .
C25 C 0.61583(5) -0.00172(8) 0.66315(4) 0.01632(12) Uani 1 1 d . . . . .
C26 C 0.62309(4) 0.04638(7) 0.60694(4) 0.01402(11) Uani 1 1 d . . . . .
C27 C 0.59085(5) 0.15896(7) 0.58958(5) 0.01815(14) Uani 1 1 d . . . . .
C28 C 0.63575(5) -0.15509(10) 0.74423(4) 0.02096(16) Uani 1 1 d . . . . .
C31 C 0.73911(4) 0.05789(7) 0.34414(4) 0.01381(11) Uani 1 1 d . . . . .
C32 C 0.67020(5) 0.09838(8) 0.33088(4) 0.01710(13) Uani 1 1 d . . . . .
C33 C 0.64744(6) 0.10281(11) 0.27026(5) 0.02493(18) Uani 1 1 d . . . . .
C34 C 0.69114(7) 0.06918(12) 0.22462(5) 0.0294(2) Uani 1 1 d . . . . .
C35 C 0.75934(7) 0.03219(11) 0.23891(4) 0.02542(19) Uani 1 1 d . . . . .
C36 C 0.78541(5) 0.02662(8) 0.29877(4) 0.01747(13) Uani 1 1 d . . . . .
C37 C 0.62230(5) 0.14035(8) 0.37957(5) 0.01928(14) Uani 1 1 d . . . . .
C38 C 0.86227(5) -0.00841(9) 0.31118(4) 0.01949(14) Uani 1 1 d . . . . .
C41 C 0.75485(4) -0.28090(6) 0.55022(4) 0.01240(10) Uani 1 1 d . . . . .
C42 C 0.82416(4) -0.29865(7) 0.57433(4) 0.01447(11) Uani 1 1 d . . . . .
C43 C 0.84385(5) -0.40759(8) 0.58869(5) 0.01869(14) Uani 1 1 d . . . . .
C44 C 0.79691(6) -0.49538(8) 0.57927(5) 0.02027(15) Uani 1 1 d . . . . .
C45 C 0.72905(5) -0.47540(7) 0.55534(5) 0.01877(14) Uani 1 1 d . . . . .
C46 C 0.70612(4) -0.36797(7) 0.54075(4) 0.01450(11) Uani 1 1 d . . . . .
C47 C 0.87567(4) -0.20377(8) 0.58706(4) 0.01671(13) Uani 1 1 d . . . . .
C48 C 0.63003(5) -0.35193(7) 0.51647(4) 0.01731(13) Uani 1 1 d . . . . .
C171 C 0.95451(7) 0.27644(10) 0.60382(6) 0.0266(2) Uani 1 1 d . . . . .
C172 C 0.85330(6) 0.15161(11) 0.62539(5) 0.02566(19) Uani 1 1 d . . . . .
C173 C 0.96327(6) 0.07815(9) 0.57639(6) 0.02413(18) Uani 1 1 d . . . . .
C181 C 0.89158(11) 0.41680(11) 0.33170(7) 0.0382(3) Uani 1 1 d . . . . .
C182 C 0.92002(7) 0.50601(10) 0.43066(7) 0.0308(2) Uani 1 1 d . . . . .
C183 C 0.79437(7) 0.49008(10) 0.39543(7) 0.0298(2) Uani 1 1 d . . . . .
C271 C 0.64957(7) 0.23937(9) 0.57082(7) 0.0287(2) Uani 1 1 d . . . . .
C272 C 0.55250(7) 0.21197(10) 0.64223(6) 0.0271(2) Uani 1 1 d . . . . .
C273 C 0.53651(6) 0.14334(9) 0.53667(5) 0.02299(17) Uani 1 1 d . . . . .
C281 C 0.71071(7) -0.16524(16) 0.77382(5) 0.0350(3) Uani 1 1 d . . . . .
C282 C 0.59018(9) -0.08178(14) 0.78384(5) 0.0345(3) Uani 1 1 d . . . . .
C283 C 0.60173(7) -0.27084(11) 0.74103(5) 0.0277(2) Uani 1 1 d . . . . .
C371 C 0.62483(8) 0.26694(12) 0.38418(10) 0.0399(3) Uani 1 1 d . . . . .
C372 C 0.54555(6) 0.10166(12) 0.36907(6) 0.0268(2) Uani 1 1 d . . . . .
C381 C 0.87811(8) -0.12056(11) 0.28238(6) 0.0293(2) Uani 1 1 d . . . . .
C382 C 0.91343(7) 0.08009(12) 0.28805(7) 0.0304(2) Uani 1 1 d . . . . .
C471 C 0.87547(8) -0.16824(12) 0.65334(6) 0.0313(2) Uani 1 1 d . . . . .
C472 C 0.95090(6) -0.23250(11) 0.56862(8) 0.0322(3) Uani 1 1 d . . . . .
C481 C 0.57643(6) -0.38452(11) 0.56390(6) 0.02631(19) Uani 1 1 d . . . . .
C482 C 0.61621(7) -0.41804(10) 0.45829(5) 0.02568(19) Uani 1 1 d . . . . .
H47 H 0.8610(8) -0.1431(13) 0.5644(7) 0.016(3) Uiso 1 1 d . . . . .
H48 H 0.6218(8) -0.2769(13) 0.5071(7) 0.014(3) Uiso 1 1 d . . . . .
H13 H 0.7989(9) 0.2463(14) 0.3584(7) 0.019(4) Uiso 1 1 d . . . . .
H35 H 0.7898(10) 0.0113(15) 0.2080(8) 0.026(4) Uiso 1 1 d . . . . .
H37D H 0.5170(10) 0.1245(16) 0.4029(8) 0.029(4) Uiso 1 1 d . . . . .
H44 H 0.8114(10) -0.5676(15) 0.5910(8) 0.027(4) Uiso 1 1 d . . . . .
H47B H 0.8299(12) -0.1497(19) 0.6664(10) 0.043(6) Uiso 1 1 d . . . . .
H27H H 0.5561(10) 0.1120(16) 0.5024(8) 0.028(4) Uiso 1 1 d . . . . .
H38 H 0.8714(9) -0.0169(14) 0.3541(8) 0.021(4) Uiso 1 1 d . . . . .
H43 H 0.8905(10) -0.4211(15) 0.6058(9) 0.027(4) Uiso 1 1 d . . . . .
H18A H 0.8560(11) 0.3793(18) 0.3067(9) 0.038(5) Uiso 1 1 d . . . . .
H45 H 0.6974(9) -0.5357(15) 0.5495(8) 0.025(4) Uiso 1 1 d . . . . .
H25 H 0.5927(9) 0.0378(15) 0.6916(8) 0.021(4) Uiso 1 1 d . . . . .
H15 H 0.9140(9) 0.3530(14) 0.5052(7) 0.021(4) Uiso 1 1 d . . . . .
H37 H 0.6380(9) 0.1091(14) 0.4173(8) 0.020(4) Uiso 1 1 d . . . . .
H27A H 0.6772(10) 0.2161(16) 0.5373(8) 0.028(4) Uiso 1 1 d . . . . .
H48F H 0.5690(11) -0.4023(17) 0.4426(9) 0.033(5) Uiso 1 1 d . . . . .
H23 H 0.6989(9) -0.2359(14) 0.6478(7) 0.019(4) Uiso 1 1 d . . . . .
H17C H 0.9935(10) 0.2938(16) 0.5781(9) 0.032(5) Uiso 1 1 d . . . . .
H38A H 0.8469(12) -0.1791(19) 0.2963(10) 0.044(6) Uiso 1 1 d . . . . .
H38E H 0.9615(11) 0.0585(17) 0.2952(9) 0.037(5) Uiso 1 1 d . . . . .
H28H H 0.5989(10) -0.3025(17) 0.7795(9) 0.035(5) Uiso 1 1 d . . . . .
H27G H 0.4982(11) 0.0984(18) 0.5467(10) 0.038(5) Uiso 1 1 d . . . . .
H28G H 0.6303(11) -0.3217(18) 0.7193(9) 0.040(5) Uiso 1 1 d . . . . .
H17I H 1.0016(10) 0.0961(16) 0.5514(9) 0.029(4) Uiso 1 1 d . . . . .
H37A H 0.6716(14) 0.291(2) 0.3939(12) 0.062(7) Uiso 1 1 d . . . . .
H48E H 0.6500(11) -0.4005(17) 0.4286(9) 0.036(5) Uiso 1 1 d . . . . .
H17H H 0.9407(10) 0.0126(16) 0.5610(8) 0.031(5) Uiso 1 1 d . . . . .
H48A H 0.5834(10) -0.3418(17) 0.5994(9) 0.035(5) Uiso 1 1 d . . . . .
H27D H 0.5849(10) 0.2241(17) 0.6763(9) 0.035(5) Uiso 1 1 d . . . . .
H28B H 0.7086(10) -0.1918(17) 0.8142(9) 0.036(5) Uiso 1 1 d . . . . .
H28A H 0.7378(12) -0.216(2) 0.7524(10) 0.048(6) Uiso 1 1 d . . . . .
H47D H 0.9809(10) -0.1682(17) 0.5719(9) 0.032(5) Uiso 1 1 d . . . . .
H47A H 0.9060(10) -0.1069(17) 0.6618(9) 0.031(5) Uiso 1 1 d . . . . .
H17G H 0.9840(11) 0.0586(16) 0.6155(9) 0.034(5) Uiso 1 1 d . . . . .
H17B H 0.9268(11) 0.3420(18) 0.6065(9) 0.039(5) Uiso 1 1 d . . . . .
H17A H 0.9765(10) 0.2579(16) 0.6442(9) 0.033(5) Uiso 1 1 d . . . . .
H38D H 0.9067(11) 0.0887(17) 0.2469(10) 0.036(5) Uiso 1 1 d . . . . .
H28D H 0.6116(11) -0.0127(18) 0.7901(9) 0.036(5) Uiso 1 1 d . . . . .
H48D H 0.6207(10) -0.4968(17) 0.4653(9) 0.033(5) Uiso 1 1 d . . . . .
H17F H 0.8233(11) 0.2118(19) 0.6295(9) 0.041(5) Uiso 1 1 d . . . . .
H33 H 0.6026(11) 0.1278(17) 0.2602(9) 0.035(5) Uiso 1 1 d . . . . .
H18I H 0.7774(11) 0.4974(17) 0.4349(9) 0.036(5) Uiso 1 1 d . . . . .
H27F H 0.5331(11) 0.2837(17) 0.6281(9) 0.036(5) Uiso 1 1 d . . . . .
H27E H 0.5134(10) 0.1711(16) 0.6543(9) 0.032(5) Uiso 1 1 d . . . . .
H27I H 0.5175(10) 0.2128(17) 0.5222(9) 0.032(5) Uiso 1 1 d . . . . .
H18F H 0.9667(11) 0.4735(18) 0.4322(9) 0.038(5) Uiso 1 1 d . . . . .
H17E H 0.8243(11) 0.0888(17) 0.6137(10) 0.037(5) Uiso 1 1 d . . . . .
H18E H 0.9051(12) 0.5235(19) 0.4742(10) 0.044(6) Uiso 1 1 d . . . . .
H37C H 0.5934(12) 0.296(2) 0.4139(10) 0.050(6) Uiso 1 1 d . . . . .
H38F H 0.9076(11) 0.1518(19) 0.3058(10) 0.043(6) Uiso 1 1 d . . . . .
H18H H 0.7569(12) 0.4481(18) 0.3693(10) 0.045(6) Uiso 1 1 d . . . . .
H17D H 0.8757(10) 0.1383(17) 0.6646(9) 0.032(5) Uiso 1 1 d . . . . .
H18D H 0.9238(12) 0.5733(18) 0.4070(10) 0.044(6) Uiso 1 1 d . . . . .
H37F H 0.5438(12) 0.021(2) 0.3650(11) 0.051(6) Uiso 1 1 d . . . . .
H34 H 0.6749(12) 0.0736(17) 0.1836(10) 0.045(6) Uiso 1 1 d . . . . .
H28F H 0.5422(12) -0.0690(17) 0.7652(10) 0.039(5) Uiso 1 1 d . . . . .
H27B H 0.6294(11) 0.3131(17) 0.5611(9) 0.035(5) Uiso 1 1 d . . . . .
H37E H 0.5259(10) 0.1363(17) 0.3334(9) 0.035(5) Uiso 1 1 d . . . . .
H38C H 0.8730(11) -0.1173(18) 0.2380(10) 0.041(5) Uiso 1 1 d . . . . .
H28C H 0.7343(12) -0.0958(18) 0.7740(10) 0.040(5) Uiso 1 1 d . . . . .
H28E H 0.5859(11) -0.1158(18) 0.8237(10) 0.041(5) Uiso 1 1 d . . . . .
H47F H 0.9723(12) -0.292(2) 0.5940(10) 0.049(6) Uiso 1 1 d . . . . .
H27C H 0.6819(11) 0.2485(17) 0.6032(9) 0.034(5) Uiso 1 1 d . . . . .
H37B H 0.6096(11) 0.2960(18) 0.3469(10) 0.041(6) Uiso 1 1 d . . . . .
H48C H 0.5308(11) -0.3758(18) 0.5486(9) 0.039(5) Uiso 1 1 d . . . . .
H38B H 0.9269(11) -0.1434(18) 0.2924(9) 0.039(5) Uiso 1 1 d . . . . .
H18G H 0.8056(13) 0.558(2) 0.3800(11) 0.054(7) Uiso 1 1 d . . . . .
H48B H 0.5824(11) -0.4625(18) 0.5758(9) 0.037(5) Uiso 1 1 d . . . . .
H18C H 0.9383(13) 0.377(2) 0.3305(11) 0.053(6) Uiso 1 1 d . . . . .
H28I H 0.5546(11) -0.2686(17) 0.7229(9) 0.038(5) Uiso 1 1 d . . . . .
H18B H 0.8949(12) 0.489(2) 0.3114(10) 0.050(6) Uiso 1 1 d . . . . .
H47C H 0.8894(12) -0.222(2) 0.6771(11) 0.048(6) Uiso 1 1 d . . . . .
H47E H 0.9490(12) -0.2564(19) 0.5247(10) 0.048(6) Uiso 1 1 d . . . . .

loop_
_atom_site_aniso_label
_atom_site_aniso_U_11
_atom_site_aniso_U_22
_atom_site_aniso_U_33
_atom_site_aniso_U_23
_atom_site_aniso_U_13
_atom_site_aniso_U_12
Os 0.01155(1) 0.00876(1) 0.01002(1) 0.00080(1) 0.00075(1) -0.00076(1)
Cl1 0.01837(7) 0.01643(7) 0.01527(7) -0.00026(6) -0.00280(6) -0.00534(6)
Cl2 0.01988(8) 0.01528(7) 0.01980(8) 0.00124(6) 0.00696(6) 0.00429(6)
O1 0.0230(3) 0.0120(2) 0.0152(2) 0.00292(18) -0.0033(2) -0.0064(2)
N1 0.0121(2) 0.0112(2) 0.0111(2) 0.00139(17) -0.00003(17) -0.00114(17)
N2 0.0110(2) 0.0098(2) 0.0119(2) 0.00145(17) 0.00088(17) 0.00012(16)
O2 0.0229(3) 0.0125(2) 0.0138(2) 0.00197(18) 0.0057(2) 0.00284(19)
C11 0.0129(2) 0.0106(2) 0.0135(3) 0.0009(2) -0.0004(2) -0.00182(19)
C12 0.0134(2) 0.0102(2) 0.0127(3) 0.0013(2) 0.0001(2) -0.00187(19)
C13 0.0188(3) 0.0119(3) 0.0158(3) 0.0032(2) -0.0006(2) -0.0031(2)
C14 0.0170(3) 0.0106(3) 0.0196(3) 0.0018(2) 0.0012(2) -0.0026(2)
C15 0.0166(3) 0.0118(3) 0.0197(3) -0.0002(2) -0.0003(2) -0.0028(2)
C16 0.0142(3) 0.0121(3) 0.0161(3) -0.0004(2) -0.0017(2) -0.0021(2)
C17 0.0192(3) 0.0166(3) 0.0183(3) -0.0002(3) -0.0059(3) -0.0033(3)
C18 0.0250(4) 0.0125(3) 0.0235(4) 0.0041(3) 0.0011(3) -0.0046(3)
C21 0.0132(2) 0.0107(2) 0.0121(2) -0.0003(2) 0.0015(2) -0.00027(19)
C22 0.0132(2) 0.0119(2) 0.0106(2) 0.00075(19) 0.00133(19) 0.0003(2)
C23 0.0198(3) 0.0148(3) 0.0121(3) 0.0024(2) 0.0020(2) 0.0011(2)
C24 0.0174(3) 0.0204(3) 0.0111(3) 0.0001(2) 0.0017(2) -0.0005(3)
C25 0.0172(3) 0.0185(3) 0.0134(3) -0.0032(2) 0.0025(2) -0.0002(2)
C26 0.0147(3) 0.0128(3) 0.0146(3) -0.0026(2) 0.0017(2) -0.0003(2)
C27 0.0191(3) 0.0120(3) 0.0236(4) -0.0022(3) 0.0048(3) 0.0018(2)
C28 0.0229(4) 0.0294(4) 0.0106(3) 0.0020(3) 0.0021(3) -0.0023(3)
C31 0.0164(3) 0.0135(3) 0.0114(2) 0.0023(2) -0.0013(2) -0.0024(2)
C32 0.0168(3) 0.0182(3) 0.0160(3) 0.0051(3) -0.0031(2) -0.0012(2)
C33 0.0238(4) 0.0321(5) 0.0183(4) 0.0082(3) -0.0064(3) -0.0001(4)
C34 0.0330(5) 0.0411(6) 0.0136(3) 0.0054(4) -0.0055(3) -0.0020(5)
C35 0.0308(5) 0.0337(5) 0.0117(3) 0.0014(3) -0.0003(3) 0.0004(4)
C36 0.0211(3) 0.0198(3) 0.0116(3) 0.0010(2) 0.0006(2) -0.0013(3)
C37 0.0145(3) 0.0205(4) 0.0227(4) 0.0036(3) -0.0017(3) 0.0009(3)
C38 0.0207(3) 0.0230(4) 0.0149(3) -0.0011(3) 0.0030(3) 0.0008(3)
C41 0.0141(3) 0.0101(2) 0.0132(2) 0.0019(2) 0.0020(2) 0.0008(2)
C42 0.0141(3) 0.0134(3) 0.0161(3) 0.0037(2) 0.0015(2) 0.0018(2)
C43 0.0189(3) 0.0154(3) 0.0219(4) 0.0053(3) 0.0014(3) 0.0045(2)
C44 0.0250(4) 0.0125(3) 0.0234(4) 0.0048(3) 0.0025(3) 0.0042(3)
C45 0.0226(4) 0.0107(3) 0.0229(4) 0.0031(3) 0.0010(3) -0.0008(2)
C46 0.0164(3) 0.0109(3) 0.0163(3) 0.0018(2) 0.0015(2) -0.0008(2)
C47 0.0128(3) 0.0164(3) 0.0208(3) 0.0049(3) -0.0005(2) 0.0004(2)
C48 0.0172(3) 0.0135(3) 0.0211(3) 0.0014(3) -0.0008(3) -0.0025(2)
C171 0.0291(5) 0.0205(4) 0.0293(5) -0.0019(4) -0.0123(4) -0.0063(4)
C172 0.0281(5) 0.0320(5) 0.0167(4) -0.0001(3) -0.0017(3) -0.0052(4)
C173 0.0219(4) 0.0195(4) 0.0303(5) 0.0025(3) -0.0090(3) -0.0001(3)
C181 0.0636(10) 0.0230(5) 0.0293(6) 0.0050(4) 0.0177(6) -0.0110(6)
C182 0.0321(5) 0.0161(4) 0.0435(7) 0.0063(4) -0.0070(5) -0.0099(4)
C183 0.0294(5) 0.0185(4) 0.0412(6) 0.0087(4) -0.0047(4) 0.0011(4)
C271 0.0273(5) 0.0131(3) 0.0465(7) -0.0020(4) 0.0109(5) -0.0019(3)
C272 0.0310(5) 0.0206(4) 0.0304(5) -0.0074(4) 0.0086(4) 0.0062(4)
C273 0.0219(4) 0.0219(4) 0.0252(4) 0.0029(3) 0.0012(3) 0.0070(3)
C281 0.0263(5) 0.0609(9) 0.0174(4) 0.0112(5) -0.0048(3) -0.0084(5)
C282 0.0467(7) 0.0427(7) 0.0149(4) -0.0020(4) 0.0113(4) 0.0025(6)
C283 0.0334(5) 0.0319(5) 0.0179(4) 0.0072(4) 0.0039(4) -0.0054(4)
C371 0.0310(6) 0.0226(5) 0.0672(11) -0.0051(6) 0.0161(6) -0.0017(4)
C372 0.0156(3) 0.0349(5) 0.0297(5) 0.0050(4) -0.0020(3) -0.0033(3)
C381 0.0359(6) 0.0283(5) 0.0238(5) -0.0060(4) 0.0028(4) 0.0067(4)
C382 0.0255(5) 0.0342(6) 0.0320(5) 0.0040(5) 0.0076(4) -0.0038(4)
C471 0.0370(6) 0.0345(6) 0.0224(4) 0.0003(4) 0.0008(4) -0.0157(5)
C472 0.0148(3) 0.0265(5) 0.0555(8) 0.0028(5) 0.0067(4) 0.0011(3)
C481 0.0191(4) 0.0291(5) 0.0310(5) 0.0039(4) 0.0044(3) -0.0043(3)
C482 0.0287(5) 0.0226(4) 0.0252(4) -0.0028(3) -0.0058(4) -0.0029(4)

loop_
_atom_type_symbol
_atom_type_description
_atom_type_scat_dispersion_real
_atom_type_scat_dispersion_imag
_atom_type_scat_source
C C 0.0033 0.0016 'International Tables Vol C Tables 4.2.6.8 and 6.1.1.4'
H H 0.0000 0.0000 'International Tables Vol C Tables 4.2.6.8 and 6.1.1.4'
N N 0.0061 0.0033 'International Tables Vol C Tables 4.2.6.8 and 6.1.1.4'
O O 0.0106 0.0060 'International Tables Vol C Tables 4.2.6.8 and 6.1.1.4'
Cl Cl 0.1484 0.1585 'International Tables Vol C Tables 4.2.6.8 and 6.1.1.4'
Os Os -1.2165 7.6030 'International Tables Vol C Tables 4.2.6.8 and 6.1.1.4'

loop_
_geom_angle_atom_site_label_1
_geom_angle_atom_site_label_2
_geom_angle_atom_site_label_3
_geom_angle
_geom_angle_site_symmetry_1
_geom_angle_site_symmetry_3
_geom_angle_publ_flag
O1 Os N2 93.04(3) . . ?
O1 Os O2 85.96(3) . . ?
N2 Os O2 78.18(3) . . ?
O1 Os N1 77.84(3) . . ?
N2 Os N1 168.09(3) . . ?
O2 Os N1 93.39(3) . . ?
O1 Os Cl1 169.831(19) . . ?
N2 Os Cl1 95.98(2) . . ?
O2 Os Cl1 91.30(2) . . ?
N1 Os Cl1 92.57(2) . . ?
O1 Os Cl2 93.30(2) . . ?
N2 Os Cl2 91.912(19) . . ?
O2 Os Cl2 169.997(19) . . ?
N1 Os Cl2 96.21(2) . . ?
Cl1 Os Cl2 91.073(9) . . ?
C11 O1 Os 116.59(5) . . ?
C12 N1 C31 116.68(6) . . ?
C12 N1 Os 115.60(5) . . ?
C31 N1 Os 127.72(5) . . ?
C22 N2 C41 115.50(6) . . ?
C22 N2 Os 115.45(5) . . ?
C41 N2 Os 129.04(5) . . ?
C21 O2 Os 116.00(5) . . ?
O1 C11 C16 124.07(7) . . ?
O1 C11 C12 115.34(7) . . ?
C16 C11 C12 120.60(7) . . ?
N1 C12 C13 126.13(7) . . ?
N1 C12 C11 113.20(7) . . ?
C13 C12 C11 120.66(7) . . ?
C14 C13 C12 119.45(8) . . ?
C14 C13 H13 121.9(10) . . ?
C12 C13 H13 118.6(10) . . ?
C13 C14 C15 118.64(7) . . ?
C13 C14 C18 119.69(8) . . ?
C15 C14 C18 121.59(8) . . ?
C16 C15 C14 124.75(8) . . ?
C16 C15 H15 117.8(10) . . ?
C14 C15 H15 117.5(10) . . ?
C15 C16 C11 115.87(7) . . ?
C15 C16 C17 123.24(7) . . ?
C11 C16 C17 120.88(7) . . ?
C171 C17 C16 111.87(8) . . ?
C171 C17 C172 108.15(9) . . ?
C16 C17 C172 110.26(8) . . ?
C171 C17 C173 107.24(8) . . ?
C16 C17 C173 108.62(8) . . ?
C172 C17 C173 110.67(9) . . ?
C181 C18 C182 108.36(11) . . ?
C181 C18 C14 110.55(9) . . ?
C182 C18 C14 112.63(9) . . ?
C181 C18 C183 110.01(11) . . ?
C182 C18 C183 107.22(10) . . ?
C14 C18 C183 108.01(8) . . ?
O2 C21 C26 124.09(7) . . ?
O2 C21 C22 115.57(7) . . ?
C26 C21 C22 120.34(7) . . ?
N2 C22 C23 125.77(7) . . ?
N2 C22 C21 113.48(7) . . ?
C23 C22 C21 120.73(7) . . ?
C24 C23 C22 119.72(8) . . ?
C24 C23 H23 122.2(10) . . ?
C22 C23 H23 118.1(10) . . ?
C23 C24 C25 118.39(8) . . ?
C23 C24 C28 119.09(9) . . ?
C25 C24 C28 122.46(8) . . ?
C26 C25 C24 124.83(8) . . ?
C26 C25 H25 117.9(11) . . ?
C24 C25 H25 117.2(11) . . ?
C25 C26 C21 115.94(8) . . ?
C25 C26 C27 123.10(8) . . ?
C21 C26 C27 120.95(7) . . ?
C26 C27 C272 111.78(9) . . ?
C26 C27 C271 110.16(8) . . ?
C272 C27 C271 107.81(9) . . ?
C26 C27 C273 109.24(8) . . ?
C272 C27 C273 108.25(9) . . ?
C271 C27 C273 109.55(10) . . ?
C282 C28 C24 112.73(10) . . ?
C282 C28 C283 108.04(10) . . ?
C24 C28 C283 110.27(8) . . ?
C282 C28 C281 108.98(11) . . ?
C24 C28 C281 108.00(8) . . ?
C283 C28 C281 108.76(11) . . ?
C36 C31 C32 122.28(8) . . ?
C36 C31 N1 117.89(7) . . ?
C32 C31 N1 119.82(8) . . ?
C33 C32 C31 117.54(9) . . ?
C33 C32 C37 120.17(9) . . ?
C31 C32 C37 122.26(8) . . ?
C34 C33 C32 121.45(10) . . ?
C34 C33 H33 118.9(12) . . ?
C32 C33 H33 119.7(12) . . ?
C35 C34 C33 119.75(9) . . ?
C35 C34 H34 120.0(14) . . ?
C33 C34 H34 120.2(14) . . ?
C34 C35 C36 121.49(10) . . ?
C34 C35 H35 120.1(11) . . ?
C36 C35 H35 118.4(11) . . ?
C35 C36 C31 117.44(9) . . ?
C35 C36 C38 118.85(9) . . ?
C31 C36 C38 123.67(8) . . ?
C32 C37 C372 111.87(9) . . ?
C32 C37 C371 111.22(10) . . ?
C372 C37 C371 109.98(10) . . ?
C32 C37 H37 108.6(10) . . ?
C372 C37 H37 105.9(10) . . ?
C371 C37 H37 109.1(10) . . ?
C36 C38 C381 111.60(9) . . ?
C36 C38 C382 110.47(9) . . ?
C381 C38 C382 109.88(10) . . ?
C36 C38 H38 110.0(10) . . ?
C381 C38 H38 106.7(10) . . ?
C382 C38 H38 108.1(10) . . ?
C46 C41 C42 122.29(7) . . ?
C46 C41 N2 117.71(7) . . ?
C42 C41 N2 119.88(7) . . ?
C43 C42 C41 117.61(8) . . ?
C43 C42 C47 120.18(8) . . ?
C41 C42 C47 122.17(7) . . ?
C44 C43 C42 121.28(9) . . ?
C44 C43 H43 119.9(11) . . ?
C42 C43 H43 118.8(11) . . ?
C45 C44 C43 119.81(8) . . ?
C45 C44 H44 121.1(11) . . ?
C43 C44 H44 119.0(11) . . ?
C44 C45 C46 121.43(9) . . ?
C44 C45 H45 119.1(11) . . ?
C46 C45 H45 119.5(11) . . ?
C45 C46 C41 117.56(8) . . ?
C45 C46 C48 118.50(8) . . ?
C41 C46 C48 123.93(7) . . ?
C42 C47 C472 111.78(9) . . ?
C42 C47 C471 111.41(8) . . ?
C472 C47 C471 110.80(10) . . ?
C42 C47 H47 108.5(10) . . ?
C472 C47 H47 107.2(10) . . ?
C471 C47 H47 106.9(10) . . ?
C46 C48 C482 111.13(8) . . ?
C46 C48 C481 110.98(8) . . ?
C482 C48 C481 110.41(9) . . ?
C46 C48 H48 110.2(9) . . ?
C482 C48 H48 107.0(9) . . ?
C481 C48 H48 106.9(9) . . ?
C17 C171 H17C 111.8(12) . . ?
C17 C171 H17B 113.0(13) . . ?
H17C C171 H17B 106.7(17) . . ?
C17 C171 H17A 109.1(11) . . ?
H17C C171 H17A 106.1(16) . . ?
H17B C171 H17A 109.9(16) . . ?
C17 C172 H17F 111.2(13) . . ?
C17 C172 H17E 112.8(13) . . ?
H17F C172 H17E 107.6(18) . . ?
C17 C172 H17D 108.7(11) . . ?
H17F C172 H17D 106.7(17) . . ?
H17E C172 H17D 109.6(17) . . ?
C17 C173 H17I 110.7(12) . . ?
C17 C173 H17H 112.5(12) . . ?
H17I C173 H17H 108.5(16) . . ?
C17 C173 H17G 111.9(12) . . ?
H17I C173 H17G 106.7(16) . . ?
H17H C173 H17G 106.2(16) . . ?
C18 C181 H18A 111.1(12) . . ?
C18 C181 H18C 112.2(14) . . ?
H18A C181 H18C 110.7(18) . . ?
C18 C181 H18B 110.9(13) . . ?
H18A C181 H18B 101.8(18) . . ?
H18C C181 H18B 109.7(19) . . ?
C18 C182 H18F 111.0(13) . . ?
C18 C182 H18E 112.9(12) . . ?
H18F C182 H18E 109.1(17) . . ?
C18 C182 H18D 106.5(14) . . ?
H18F C182 H18D 105.9(18) . . ?
H18E C182 H18D 111.2(18) . . ?
C18 C183 H18I 111.2(12) . . ?
C18 C183 H18H 111.6(13) . . ?
H18I C183 H18H 108.5(17) . . ?
C18 C183 H18G 101.6(16) . . ?
H18I C183 H18G 111(2) . . ?
H18H C183 H18G 113(2) . . ?
C27 C271 H27A 116.0(11) . . ?
C27 C271 H27B 110.6(12) . . ?
H27A C271 H27B 107.9(16) . . ?
C27 C271 H27C 108.7(12) . . ?
H27A C271 H27C 106.0(16) . . ?
H27B C271 H27C 107.3(17) . . ?
C27 C272 H27D 110.9(12) . . ?
C27 C272 H27F 107.7(12) . . ?
H27D C272 H27F 109.4(17) . . ?
C27 C272 H27E 113.3(12) . . ?
H27D C272 H27E 109.9(16) . . ?
H27F C272 H27E 105.5(16) . . ?
C27 C273 H27H 113.5(11) . . ?
C27 C273 H27G 112.7(13) . . ?
H27H C273 H27G 106.8(17) . . ?
C27 C273 H27I 112.1(12) . . ?
H27H C273 H27I 103.4(16) . . ?
H27G C273 H27I 107.6(17) . . ?
C28 C281 H28B 111.0(12) . . ?
C28 C281 H28A 110.0(14) . . ?
H28B C281 H28A 107.2(18) . . ?
C28 C281 H28C 110.8(13) . . ?
H28B C281 H28C 109.1(18) . . ?
H28A C281 H28C 108.6(19) . . ?
C28 C282 H28D 110.6(12) . . ?
C28 C282 H28F 111.8(12) . . ?
H28D C282 H28F 107.8(17) . . ?
C28 C282 H28E 110.0(13) . . ?
H28D C282 H28E 106.8(17) . . ?
H28F C282 H28E 109.8(17) . . ?
C28 C283 H28H 111.4(12) . . ?
C28 C283 H28G 111.4(13) . . ?
H28H C283 H28G 104.4(17) . . ?
C28 C283 H28I 111.7(13) . . ?
H28H C283 H28I 108.1(17) . . ?
H28G C283 H28I 109.5(17) . . ?
C37 C371 H37A 110.6(16) . . ?
C37 C371 H37C 112.8(14) . . ?
H37A C371 H37C 109(2) . . ?
C37 C371 H37B 107.9(14) . . ?
H37A C371 H37B 110(2) . . ?
H37C C371 H37B 107.0(19) . . ?
C37 C372 H37D 109.9(11) . . ?
C37 C372 H37F 110.2(14) . . ?
H37D C372 H37F 109.5(17) . . ?
C37 C372 H37E 109.1(12) . . ?
H37D C372 H37E 107.7(16) . . ?
H37F C372 H37E 110.3(18) . . ?
C38 C381 H38A 112.3(13) . . ?
C38 C381 H38C 111.6(13) . . ?
H38A C381 H38C 107.9(18) . . ?
C38 C381 H38B 110.5(13) . . ?
H38A C381 H38B 107.3(18) . . ?
H38C C381 H38B 107.1(17) . . ?
C38 C382 H38E 111.0(13) . . ?
C38 C382 H38D 110.1(13) . . ?
H38E C382 H38D 106.9(18) . . ?
C38 C382 H38F 114.0(13) . . ?
H38E C382 H38F 107.6(17) . . ?
H38D C382 H38F 106.9(18) . . ?
C47 C471 H47B 113.4(13) . . ?
C47 C471 H47A 112.6(12) . . ?
H47B C471 H47A 107.8(18) . . ?
C47 C471 H47C 111.4(15) . . ?
H47B C471 H47C 104.4(19) . . ?
H47A C471 H47C 106.8(19) . . ?
C47 C472 H47D 110.2(12) . . ?
C47 C472 H47F 112.0(13) . . ?
H47D C472 H47F 108.2(17) . . ?
C47 C472 H47E 108.7(13) . . ?
H47D C472 H47E 107.6(17) . . ?
H47F C472 H47E 110.0(18) . . ?
C48 C481 H48A 110.9(12) . . ?
C48 C481 H48C 110.2(13) . . ?
H48A C481 H48C 110.2(17) . . ?
C48 C481 H48B 111.0(12) . . ?
H48A C481 H48B 106.7(17) . . ?
H48C C481 H48B 107.8(18) . . ?
C48 C482 H48F 109.2(12) . . ?
C48 C482 H48E 111.6(12) . . ?
H48F C482 H48E 109.7(17) . . ?
C48 C482 H48D 111.5(12) . . ?
H48F C482 H48D 109.1(16) . . ?
H48E C482 H48D 105.7(16) . . ?

loop_
_geom_bond_atom_site_label_1
_geom_bond_atom_site_label_2
_geom_bond_distance
_geom_bond_site_symmetry_2
_geom_bond_publ_flag
Os O1 2.0047(6) . ?
Os N2 2.0068(6) . ?
Os O2 2.0109(6) . ?
Os N1 2.0120(7) . ?
Os Cl1 2.3168(2) . ?
Os Cl2 2.3184(2) . ?
O1 C11 1.3048(10) . ?
N1 C12 1.3558(10) . ?
N1 C31 1.4499(10) . ?
N2 C22 1.3554(10) . ?
N2 C41 1.4502(10) . ?
O2 C21 1.3057(10) . ?
C11 C16 1.4220(11) . ?
C11 C12 1.4298(11) . ?
C12 C13 1.4142(11) . ?
C13 C14 1.3725(12) . ?
C13 H13 0.940(17) . ?
C14 C15 1.4285(13) . ?
C14 C18 1.5316(12) . ?
C15 C16 1.3818(12) . ?
C15 H15 0.947(17) . ?
C16 C17 1.5320(12) . ?
C17 C171 1.5304(13) . ?
C17 C172 1.5372(15) . ?
C17 C173 1.5375(15) . ?
C18 C181 1.5290(17) . ?
C18 C182 1.5314(15) . ?
C18 C183 1.5339(17) . ?
C21 C26 1.4222(11) . ?
C21 C22 1.4283(11) . ?
C22 C23 1.4125(11) . ?
C23 C24 1.3712(12) . ?
C23 H23 0.915(17) . ?
C24 C25 1.4250(13) . ?
C24 C28 1.5327(12) . ?
C25 C26 1.3842(12) . ?
C25 H25 0.913(17) . ?
C26 C27 1.5279(12) . ?
C27 C272 1.5322(14) . ?
C27 C271 1.5366(15) . ?
C27 C273 1.5377(15) . ?
C28 C282 1.5286(17) . ?
C28 C283 1.5336(17) . ?
C28 C281 1.5370(16) . ?
C31 C36 1.4043(12) . ?
C31 C32 1.4050(12) . ?
C32 C33 1.3953(13) . ?
C32 C37 1.5162(14) . ?
C33 C34 1.3859(18) . ?
C33 H33 0.91(2) . ?
C34 C35 1.3828(18) . ?
C34 H34 0.95(2) . ?
C35 C36 1.3983(13) . ?
C35 H35 0.943(18) . ?
C36 C38 1.5204(14) . ?
C37 C372 1.5257(14) . ?
C37 C371 1.5278(17) . ?
C37 H37 0.955(17) . ?
C38 C381 1.5271(16) . ?
C38 C382 1.5355(16) . ?
C38 H38 0.965(17) . ?
C41 C46 1.4027(11) . ?
C41 C42 1.4060(11) . ?
C42 C43 1.3962(12) . ?
C42 C47 1.5170(12) . ?
C43 C44 1.3876(14) . ?
C43 H43 0.957(19) . ?
C44 C45 1.3843(14) . ?
C44 H44 0.944(18) . ?
C45 C46 1.3973(12) . ?
C45 H45 0.944(18) . ?
C46 C48 1.5218(12) . ?
C47 C472 1.5258(14) . ?
C47 C471 1.5293(16) . ?
C47 H47 0.923(16) . ?
C48 C482 1.5287(15) . ?
C48 C481 1.5327(14) . ?
C48 H48 0.939(15) . ?
C171 H17C 0.967(19) . ?
C171 H17B 0.95(2) . ?
C171 H17A 1.00(2) . ?
C172 H17F 0.92(2) . ?
C172 H17E 0.96(2) . ?
C172 H17D 0.964(19) . ?
C173 H17I 0.950(19) . ?
C173 H17H 0.95(2) . ?
C173 H17G 0.97(2) . ?
C181 H18A 0.97(2) . ?
C181 H18C 1.00(2) . ?
C181 H18B 0.98(2) . ?
C182 H18F 0.96(2) . ?
C182 H18E 1.04(2) . ?
C182 H18D 0.97(2) . ?
C183 H18I 0.95(2) . ?
C183 H18H 1.03(2) . ?
C183 H18G 0.91(2) . ?
C271 H27A 0.963(18) . ?
C271 H27B 0.99(2) . ?
C271 H27C 0.93(2) . ?
C272 H27D 0.96(2) . ?
C272 H27F 0.98(2) . ?
C272 H27E 0.931(19) . ?
C273 H27H 0.936(19) . ?
C273 H27G 0.93(2) . ?
C273 H27I 0.96(2) . ?
C281 H28B 0.95(2) . ?
C281 H28A 0.94(2) . ?
C281 H28C 0.95(2) . ?
C282 H28D 0.93(2) . ?
C282 H28F 0.99(2) . ?
C282 H28E 0.98(2) . ?
C283 H28H 0.94(2) . ?
C283 H28G 0.96(2) . ?
C283 H28I 0.96(2) . ?
C371 H37A 0.94(3) . ?
C371 H37C 0.97(2) . ?
C371 H37B 0.93(2) . ?
C372 H37D 0.977(19) . ?
C372 H37F 0.97(2) . ?
C372 H37E 0.96(2) . ?
C381 H38A 0.97(2) . ?
C381 H38C 0.99(2) . ?
C381 H38B 0.98(2) . ?
C382 H38E 0.95(2) . ?
C382 H38D 0.92(2) . ?
C382 H38F 0.96(2) . ?
C471 H47B 0.94(2) . ?
C471 H47A 0.95(2) . ?
C471 H47C 0.86(2) . ?
C472 H47D 0.96(2) . ?
C472 H47F 0.99(2) . ?
C472 H47E 1.01(2) . ?
C481 H48A 0.94(2) . ?
C481 H48C 0.92(2) . ?
C481 H48B 0.98(2) . ?
C482 H48F 0.96(2) . ?
C482 H48E 0.95(2) . ?
C482 H48D 0.96(2) . ?
